data_1512773
loop_
_publ_author_name
'Nicholas J. Robinson'
'Philip A. Smith'
'Sabrina Grant'
'Kendra Whitehead'
'Carlos Crawford'
'Zerihun Assefa'
'Richard E. Sykora'

_publ_section_title
;
 Novel tetracyanoplatinates with the larger Ln3+ ions: Synthesis,
 structures, and photoluminescence properties of KLn[Pt(CN)4]2.8.75H2O (Ln
 = La, Pr, Nd)
;
_journal_name_full
;
Inorganica Chimica Acta
;
_journal_page_first 459
_journal_page_last 465
_journal_paper_doi 10.1016/j.ica.2012.08.031
_journal_volume 394
_journal_year 2013
_chemical_formula_sum 'C8 H17.5 K N8 Nd O8.75 Pt2'
_chemical_formula_weight 939.32
_space_group_IT_number 43
_symmetry_cell_setting orthorhombic
_symmetry_space_group_name_Hall 'F 2 -2d'
_symmetry_space_group_name_H-M 'F d d 2'
_atom_sites_solution_primary direct
_atom_sites_solution_secondary difmap
_cell_angle_alpha 90.00
_cell_angle_beta 90.00
_cell_angle_gamma 90.00
_cell_formula_units_Z 32
_cell_length_a 19.4281(4)
_cell_length_b 26.8587(7)
_cell_length_c 34.7270(7)
_cell_measurement_reflns_used 7931
_cell_measurement_temperature 295(2)
_cell_measurement_theta_max 25.6263
_cell_measurement_theta_min 3.0554
_cell_volume 18121.0(7)
_computing_cell_refinement '<i>CrysAlisPro</i> Oxford Diffraction, (2010)'
_computing_data_collection '<i>CrysAlisPro</i> Oxford Diffraction, (2010)'
_computing_data_reduction '<i>CrysAlisPro</i> Oxford Diffraction, (2010)'
_computing_molecular_graphics 'Olex2 (Dolomanov et al., 2009)'
_computing_structure_refinement 'SHELXL (Sheldrick, 2008)'
_computing_structure_solution 'SHELXS (Sheldrick, 2008)'
_diffrn_ambient_temperature 295(2)
_diffrn_detector_area_resol_mean 16.0514
_diffrn_measured_fraction_theta_full 0.997
_diffrn_measured_fraction_theta_max 0.997
_diffrn_measurement_device_type 'Varian Oxford Xcalibur, Eos'
_diffrn_measurement_method '\w scans'
_diffrn_radiation_monochromator graphite
_diffrn_radiation_source 'fine-focus sealed tube'
_diffrn_radiation_type MoK\a
_diffrn_radiation_wavelength 0.71073
_diffrn_reflns_av_R_equivalents 0.0343
_diffrn_reflns_av_sigmaI/netI 0.0439
_diffrn_reflns_limit_h_max 23
_diffrn_reflns_limit_h_min -20
_diffrn_reflns_limit_k_max 32
_diffrn_reflns_limit_k_min -32
_diffrn_reflns_limit_l_max 42
_diffrn_reflns_limit_l_min -42
_diffrn_reflns_number 18895
_diffrn_reflns_theta_full 25.68
_diffrn_reflns_theta_max 25.68
_diffrn_reflns_theta_min 3.06
_exptl_absorpt_coefficient_mu 14.815
_exptl_absorpt_correction_T_max 1.000
_exptl_absorpt_correction_T_min 0.62370
_exptl_absorpt_correction_type multi-scan
_exptl_absorpt_process_details CrysAlisPro
_exptl_crystal_colour yellow
_exptl_crystal_density_diffrn 2.754
_exptl_crystal_density_method 'not measured'
_exptl_crystal_description prism
_exptl_crystal_F_000 13648
_exptl_crystal_size_max 0.12
_exptl_crystal_size_mid 0.10
_exptl_crystal_size_min 0.09
_refine_diff_density_max 1.338
_refine_diff_density_min -1.068
_refine_diff_density_rms 0.174
_refine_ls_abs_structure_details
;
Flack H D (1983), Acta Cryst. A39, 876-881
3758 Friedel pairs measured
;
_refine_ls_abs_structure_Flack 0.00(4)
_refine_ls_extinction_method none
_refine_ls_goodness_of_fit_ref 0.965
_refine_ls_matrix_type full
_refine_ls_number_parameters 521
_refine_ls_number_reflns 8146
_refine_ls_number_restraints 2
_refine_ls_restrained_S_all 0.965
_refine_ls_R_factor_all 0.0472
_refine_ls_R_factor_gt 0.0308
_refine_ls_shift/su_max 0.001
_refine_ls_shift/su_mean 0.000
_refine_ls_structure_factor_coef Fsqd
_refine_ls_weighting_details 'calc w=1/[\s^2^(Fo^2^)+(0.0208P)^2^+0.0000P] where P=(Fo^2^+2Fc^2^)/3'
_refine_ls_weighting_scheme calc
_refine_ls_wR_factor_gt 0.0593
_refine_ls_wR_factor_ref 0.0613
_reflns_number_gt 6153
_reflns_number_total 8146
_reflns_threshold_expression >2\s(I)
_cod_data_source_file ICA-2013-394-459-465-2.cif
_cod_data_source_block NdPt
_cod_original_formula_sum 'C8 H17.50 K N8 Nd O8.75 Pt2'
_cod_database_code 1512773

loop_
_symmetry_equiv_pos_as_xyz
'x, y, z'
'-x, -y, z'
'x+1/4, -y+1/4, z+1/4'
'-x+1/4, y+1/4, z+1/4'
'x, y+1/2, z+1/2'
'-x, -y+1/2, z+1/2'
'x+1/4, -y+3/4, z+3/4'
'-x+1/4, y+3/4, z+3/4'
'x+1/2, y, z+1/2'
'-x+1/2, -y, z+1/2'
'x+3/4, -y+1/4, z+3/4'
'-x+3/4, y+1/4, z+3/4'
'x+1/2, y+1/2, z'
'-x+1/2, -y+1/2, z'
'x+3/4, -y+3/4, z+1/4'
'-x+3/4, y+3/4, z+1/4'

loop_
_atom_site_label
_atom_site_type_symbol
_atom_site_fract_x
_atom_site_fract_y
_atom_site_fract_z
_atom_site_U_iso_or_equiv
_atom_site_adp_type
_atom_site_occupancy
_atom_site_symmetry_multiplicity
_atom_site_calc_flag
_atom_site_refinement_flags
K1 K 0.5000 0.5000 0.14436(15) 0.0758(17) Uani 1 2 d S
K2 K 0.56064(18) 0.63482(14) 0.48373(10) 0.0642(10) Uani 1 1 d .
K3 K 0.5000 0.5000 0.54515(14) 0.0554(14) Uani 1 2 d S
Nd1 Nd 0.74386(3) 0.55814(3) -0.06798(3) 0.02060(16) Uani 1 1 d .
Nd2 Nd 0.74277(4) 0.56895(2) 0.25988(3) 0.02286(17) Uani 1 1 d .
Pt1 Pt 0.752911(19) 0.564438(17) 0.096277(19) 0.02211(12) Uani 1 1 d .
Pt2 Pt 0.49205(3) 0.561664(18) 0.344737(15) 0.02211(12) Uani 1 1 d .
Pt3 Pt 0.50065(3) 0.56362(2) -0.160567(12) 0.02261(16) Uani 1 1 d .
Pt4 Pt 0.24478(2) 0.55765(2) 0.094952(18) 0.03024(13) Uani 1 1 d .
C1 C 0.6518(5) 0.5649(5) 0.0984(4) 0.041(3) Uani 1 1 d .
C2 C 0.7489(6) 0.5620(4) 0.0392(3) 0.028(3) Uani 1 1 d .
C3 C 0.8555(5) 0.5622(5) 0.0942(4) 0.034(3) Uani 1 1 d .
C4 C 0.7576(6) 0.5687(4) 0.1530(3) 0.030(3) Uani 1 1 d .
C5 C 0.5395(6) 0.5605(4) 0.3951(3) 0.020(3) Uani 1 1 d .
C6 C 0.5823(6) 0.5678(4) 0.3167(3) 0.022(3) Uani 1 1 d .
C7 C 0.4466(6) 0.5619(5) 0.2939(4) 0.037(4) Uani 1 1 d .
C8 C 0.4020(6) 0.5549(4) 0.3712(3) 0.025(3) Uani 1 1 d .
C9 C 0.5867(8) 0.5630(5) -0.1287(4) 0.034(4) Uani 1 1 d .
C10 C 0.5601(7) 0.5638(5) -0.2075(4) 0.040(4) Uani 1 1 d .
C11 C 0.4187(7) 0.5654(5) -0.1926(4) 0.033(4) Uani 1 1 d .
C12 C 0.4445(8) 0.5632(5) -0.1123(4) 0.036(4) Uani 1 1 d .
C13 C 0.1753(10) 0.5614(6) 0.1340(5) 0.063(6) Uani 1 1 d .
C14 C 0.3154(9) 0.5551(5) 0.1377(4) 0.051(5) Uani 1 1 d .
C15 C 0.3155(7) 0.5543(5) 0.0558(4) 0.037(4) Uani 1 1 d U
C16 C 0.1727(8) 0.5585(5) 0.0530(4) 0.038(4) Uani 1 1 d .
N1 N 0.5926(5) 0.5586(5) 0.1003(4) 0.052(3) Uani 1 1 d .
N2 N 0.7466(5) 0.5606(3) 0.0060(2) 0.030(3) Uani 1 1 d .
N3 N 0.9144(5) 0.5635(5) 0.0907(4) 0.061(4) Uani 1 1 d .
N4 N 0.7616(5) 0.5707(3) 0.1862(3) 0.037(2) Uani 1 1 d .
N5 N 0.5699(6) 0.5635(4) 0.4231(3) 0.044(3) Uani 1 1 d .
N6 N 0.6305(5) 0.5678(4) 0.2995(3) 0.032(3) Uani 1 1 d .
N7 N 0.4232(6) 0.5593(5) 0.2628(4) 0.054(4) Uani 1 1 d .
N8 N 0.3510(6) 0.5519(4) 0.3879(3) 0.037(3) Uani 1 1 d .
N9 N 0.6360(7) 0.5630(4) -0.1120(3) 0.042(3) Uani 1 1 d .
N10 N 0.5916(7) 0.5655(5) -0.2344(4) 0.072(5) Uani 1 1 d .
N11 N 0.3690(5) 0.5676(4) -0.2133(3) 0.044(3) Uani 1 1 d .
N12 N 0.4146(6) 0.5618(5) -0.0849(4) 0.051(4) Uani 1 1 d .
N13 N 0.1315(8) 0.5614(6) 0.1574(5) 0.091(6) Uani 1 1 d .
N14 N 0.3496(7) 0.5527(5) 0.1627(4) 0.061(4) Uani 1 1 d .
N15 N 0.3584(7) 0.5484(5) 0.0320(4) 0.062(4) Uani 1 1 d U
N16 N 0.1277(7) 0.5589(5) 0.0313(4) 0.055(4) Uani 1 1 d .
O1 O 0.8208(4) 0.4917(3) -0.0411(2) 0.041(2) Uani 1 1 d .
O2 O 0.8376(4) 0.6140(3) -0.0433(2) 0.037(2) Uani 1 1 d .
O3 O 0.6488(4) 0.5115(3) -0.0371(2) 0.038(2) Uani 1 1 d .
O4 O 0.6759(4) 0.6308(3) -0.0429(3) 0.055(3) Uani 1 1 d .
O5 O 0.7283(4) 0.4802(3) -0.1100(2) 0.033(2) Uani 1 1 d .
O6 O 0.7557(5) 0.6304(3) -0.1155(3) 0.052(3) Uani 1 1 d .
O7 O 0.7478(5) 0.5004(3) 0.3087(2) 0.053(3) Uani 1 1 d .
O8 O 0.7475(4) 0.6234(3) 0.3179(3) 0.055(3) Uani 1 1 d .
O9 O 0.8043(5) 0.4910(4) 0.2333(2) 0.054(3) Uani 1 1 d .
O10 O 0.7973(5) 0.6526(3) 0.2424(3) 0.061(3) Uani 1 1 d .
O11 O 0.6569(4) 0.5133(3) 0.2290(2) 0.044(3) Uani 1 1 d .
O12 O 0.6529(4) 0.6253(3) 0.2310(2) 0.041(2) Uani 1 1 d .
O13 O 0.4921(7) 0.6525(4) 0.5514(4) 0.108(5) Uani 1 1 d .
O14 O 0.0000 0.5000 0.5212(4) 0.083(5) Uani 1 2 d S
O15 O 0.2922(5) 0.3908(4) 0.3955(3) 0.055(3) Uani 1 1 d .
O16 O 0.5218(5) 0.5754(4) 0.1977(3) 0.066(3) Uani 1 1 d .
O17 O 0.6951(11) 0.2270(5) 0.4413(7) 0.253(13) Uani 1 1 d .
O18 O 0.4591(5) 0.5569(4) 0.4839(3) 0.078(3) Uani 1 1 d .

loop_
_atom_site_aniso_label
_atom_site_aniso_U_11
_atom_site_aniso_U_22
_atom_site_aniso_U_33
_atom_site_aniso_U_23
_atom_site_aniso_U_13
_atom_site_aniso_U_12
K1 0.086(4) 0.074(4) 0.067(3) 0.000 0.000 -0.038(3)
K2 0.071(2) 0.072(3) 0.050(2) -0.0084(19) 0.0101(18) -0.0158(19)
K3 0.050(3) 0.066(3) 0.051(3) 0.000 0.000 0.007(3)
Nd1 0.0178(3) 0.0273(4) 0.0167(3) -0.0002(3) 0.0008(3) -0.0009(3)
Nd2 0.0209(4) 0.0300(4) 0.0176(3) -0.0005(3) 0.0004(3) -0.0009(3)
Pt1 0.0278(2) 0.02361(19) 0.0149(3) -0.0001(2) 0.0028(4) 0.0027(3)
Pt2 0.0199(3) 0.0264(2) 0.0200(2) 0.0001(2) 0.0047(3) -0.0019(2)
Pt3 0.0196(2) 0.0265(2) 0.0218(4) 0.0000(2) -0.0026(2) -0.0010(2)
Pt4 0.0405(3) 0.0256(3) 0.0246(3) -0.0012(3) -0.0045(4) 0.0034(3)
C1 0.041(6) 0.037(8) 0.043(8) 0.004(6) 0.021(9) 0.013(7)
C2 0.028(7) 0.024(7) 0.032(7) -0.001(5) 0.000(6) 0.012(6)
C3 0.041(6) 0.034(7) 0.026(6) -0.017(6) -0.006(8) -0.001(7)
C4 0.032(7) 0.031(7) 0.026(6) 0.002(5) -0.008(6) 0.013(6)
C5 0.014(6) 0.029(7) 0.016(6) -0.002(5) 0.004(5) 0.009(5)
C6 0.005(6) 0.039(8) 0.023(7) 0.001(6) 0.007(5) 0.005(5)
C7 0.017(7) 0.046(9) 0.049(9) -0.005(8) -0.003(7) 0.004(6)
C8 0.028(7) 0.022(7) 0.026(7) 0.001(6) -0.003(6) -0.012(6)
C9 0.040(9) 0.032(9) 0.029(8) 0.006(6) -0.010(7) 0.009(7)
C10 0.049(10) 0.037(9) 0.034(9) 0.015(7) -0.003(7) 0.022(7)
C11 0.045(9) 0.030(8) 0.023(7) -0.014(6) -0.002(6) 0.016(7)
C12 0.042(9) 0.042(9) 0.025(8) 0.005(7) -0.009(7) 0.014(7)
C13 0.076(13) 0.040(11) 0.071(13) -0.007(9) 0.025(10) -0.012(9)
C14 0.101(14) 0.017(8) 0.036(9) 0.007(7) -0.012(9) -0.009(8)
C15 0.057(9) 0.041(9) 0.013(6) 0.001(6) 0.011(6) -0.040(7)
C16 0.046(9) 0.030(8) 0.039(9) 0.006(7) -0.004(8) -0.018(7)
N1 0.055(6) 0.055(9) 0.046(8) 0.015(6) 0.014(7) 0.002(7)
N2 0.030(6) 0.046(7) 0.016(5) -0.001(4) 0.005(5) -0.011(4)
N3 0.036(5) 0.077(9) 0.069(9) -0.031(8) 0.010(8) 0.004(7)
N4 0.043(6) 0.038(6) 0.032(6) -0.003(5) 0.004(5) 0.000(5)
N5 0.052(7) 0.044(8) 0.037(7) -0.003(6) -0.003(6) 0.013(6)
N6 0.036(8) 0.027(7) 0.033(7) 0.000(5) 0.012(6) -0.005(5)
N7 0.051(7) 0.072(10) 0.040(8) 0.001(7) -0.019(6) 0.000(6)
N8 0.045(8) 0.039(7) 0.028(6) 0.000(5) 0.007(5) -0.008(6)
N9 0.037(7) 0.049(9) 0.040(8) 0.003(6) -0.007(6) -0.013(6)
N10 0.084(10) 0.089(13) 0.044(8) 0.026(9) 0.044(8) 0.039(8)
N11 0.026(6) 0.062(9) 0.044(8) -0.010(6) -0.016(6) 0.009(6)
N12 0.060(8) 0.043(8) 0.051(8) -0.007(7) 0.023(7) -0.019(7)
N13 0.070(12) 0.104(15) 0.100(14) -0.018(11) 0.014(10) 0.026(9)
N14 0.094(12) 0.041(8) 0.047(8) 0.009(7) -0.037(8) -0.005(7)
N15 0.086(10) 0.054(9) 0.046(8) -0.009(7) 0.018(7) -0.025(8)
N16 0.054(9) 0.060(9) 0.051(9) 0.004(7) -0.031(7) -0.008(7)
O1 0.053(6) 0.040(6) 0.031(4) 0.002(4) -0.002(4) 0.019(5)
O2 0.040(5) 0.043(5) 0.028(5) -0.008(4) -0.006(4) -0.021(4)
O3 0.028(5) 0.050(7) 0.035(5) 0.003(4) 0.012(4) -0.018(4)
O4 0.040(6) 0.046(6) 0.079(8) 0.005(6) 0.030(5) 0.003(4)
O5 0.037(5) 0.027(5) 0.035(5) -0.010(4) -0.004(4) 0.006(4)
O6 0.050(7) 0.047(6) 0.060(7) 0.032(5) 0.005(5) 0.017(5)
O7 0.076(8) 0.050(6) 0.033(5) 0.017(4) 0.010(5) 0.005(7)
O8 0.034(5) 0.086(8) 0.045(6) -0.041(5) 0.005(4) -0.013(5)
O9 0.063(6) 0.060(7) 0.040(5) -0.012(5) -0.015(5) 0.036(5)
O10 0.057(6) 0.051(7) 0.076(7) -0.004(6) 0.022(5) -0.027(5)
O11 0.058(6) 0.035(6) 0.038(5) -0.009(4) 0.006(4) -0.017(4)
O12 0.047(5) 0.039(6) 0.036(5) 0.007(4) 0.011(5) 0.015(4)
O13 0.151(13) 0.055(8) 0.118(10) -0.006(7) 0.077(9) -0.014(8)
O14 0.062(10) 0.095(11) 0.092(12) 0.000 0.000 0.010(9)
O15 0.060(7) 0.042(6) 0.064(7) -0.003(5) 0.001(5) -0.003(5)
O16 0.059(7) 0.076(8) 0.062(7) 0.003(6) 0.004(5) -0.001(6)
O17 0.35(3) 0.055(10) 0.35(3) 0.026(14) 0.22(2) 0.044(12)
O18 0.075(7) 0.071(8) 0.087(8) 0.005(7) -0.014(6) -0.007(6)

loop_
_atom_type_symbol
_atom_type_description
_atom_type_scat_dispersion_real
_atom_type_scat_dispersion_imag
_atom_type_scat_source
C C 0.0033 0.0016 'International Tables Vol C Tables 4.2.6.8 and 6.1.1.4'
H H 0.0000 0.0000 'International Tables Vol C Tables 4.2.6.8 and 6.1.1.4'
N N 0.0061 0.0033 'International Tables Vol C Tables 4.2.6.8 and 6.1.1.4'
O O 0.0106 0.0060 'International Tables Vol C Tables 4.2.6.8 and 6.1.1.4'
K K 0.2009 0.2494 'International Tables Vol C Tables 4.2.6.8 and 6.1.1.4'
Nd Nd -0.1943 3.0179 'International Tables Vol C Tables 4.2.6.8 and 6.1.1.4'
Pt Pt -1.7033 8.3905 'International Tables Vol C Tables 4.2.6.8 and 6.1.1.4'

loop_
_geom_angle_atom_site_label_1
_geom_angle_atom_site_label_2
_geom_angle_atom_site_label_3
_geom_angle
_geom_angle_site_symmetry_1
_geom_angle_site_symmetry_3
O16 K1 O16 96.3(4) . 2_665
O16 K1 N1 149.4(3) . 2_665
O16 K1 N1 81.9(3) 2_665 2_665
O16 K1 N1 81.9(3) . .
O16 K1 N1 149.4(3) 2_665 .
N1 K1 N1 114.7(6) 2_665 .
O16 K1 N14 72.2(3) . .
O16 K1 N14 92.8(3) 2_665 .
N1 K1 N14 77.4(3) 2_665 .
N1 K1 N14 115.2(3) . .
O16 K1 N14 92.8(3) . 2_665
O16 K1 N14 72.2(3) 2_665 2_665
N1 K1 N14 115.2(3) 2_665 2_665
N1 K1 N14 77.4(3) . 2_665
N14 K1 N14 157.8(5) . 2_665
O13 K2 N7 88.7(4) . 3_565
O13 K2 N5 141.2(4) . .
N7 K2 N5 124.7(4) 3_565 .
O13 K2 O18 77.9(3) . .
N7 K2 O18 155.9(4) 3_565 .
N5 K2 O18 63.7(3) . .
O13 K2 N16 81.5(4) . 9
N7 K2 N16 79.9(4) 3_565 9
N5 K2 N16 85.5(4) . 9
O18 K2 N16 78.3(3) . 9
O13 K2 N14 135.4(4) . 3_565
N7 K2 N14 78.9(4) 3_565 3_565
N5 K2 N14 76.0(3) . 3_565
O18 K2 N14 124.6(3) . 3_565
N16 K2 N14 136.2(4) 9 3_565
O13 K2 K3 66.0(3) . .
N7 K2 K3 118.2(3) 3_565 .
N5 K2 K3 79.7(3) . .
O18 K2 K3 37.8(2) . .
N16 K2 K3 42.9(3) 9 .
N14 K2 K3 155.5(3) 3_565 .
O18 K3 O18 78.1(5) 2_665 .
O18 K3 N3 85.9(4) 2_665 10_665
O18 K3 N3 158.8(4) . 10_665
O18 K3 N3 158.8(4) 2_665 9_455
O18 K3 N3 85.9(4) . 9_455
N3 K3 N3 112.8(7) 10_665 9_455
O18 K3 N16 79.7(3) 2_665 10_565
O18 K3 N16 85.9(3) . 10_565
N3 K3 N16 104.9(4) 10_665 10_565
N3 K3 N16 85.5(3) 9_455 10_565
O18 K3 N16 85.9(3) 2_665 9
O18 K3 N16 79.7(3) . 9
N3 K3 N16 85.5(3) 10_665 9
N3 K3 N16 104.9(4) 9_455 9
N16 K3 N16 161.5(5) 10_565 9
O18 K3 K2 40.1(2) 2_665 2_665
O18 K3 K2 90.3(2) . 2_665
N3 K3 K2 86.1(3) 10_665 2_665
N3 K3 K2 127.5(2) 9_455 2_665
N16 K3 K2 42.0(2) 10_565 2_665
N16 K3 K2 125.9(3) 9 2_665
O18 K3 K2 90.3(2) 2_665 .
O18 K3 K2 40.1(2) . .
N3 K3 K2 127.5(2) 10_665 .
N3 K3 K2 86.1(3) 9_455 .
N16 K3 K2 125.9(3) 10_565 .
N16 K3 K2 42.0(2) 9 .
K2 K3 K2 121.48(14) 2_665 .
O3 Nd1 O1 85.6(3) . .
O3 Nd1 O4 81.4(3) . .
O1 Nd1 O4 137.5(3) . .
O3 Nd1 O2 134.1(3) . .
O1 Nd1 O2 82.3(3) . .
O4 Nd1 O2 78.4(3) . .
O3 Nd1 O6 136.9(3) . .
O1 Nd1 O6 136.6(3) . .
O4 Nd1 O6 71.4(3) . .
O2 Nd1 O6 72.6(3) . .
O3 Nd1 O5 75.3(3) . .
O1 Nd1 O5 72.6(3) . .
O4 Nd1 O5 140.2(3) . .
O2 Nd1 O5 140.0(3) . .
O6 Nd1 O5 105.2(3) . .
O3 Nd1 N2 66.2(3) . .
O1 Nd1 N2 68.6(3) . .
O4 Nd1 N2 69.1(3) . .
O2 Nd1 N2 68.2(3) . .
O6 Nd1 N2 128.5(3) . .
O5 Nd1 N2 126.3(3) . .
O3 Nd1 N8 145.4(3) . 9_554
O1 Nd1 N8 72.2(3) . 9_554
O4 Nd1 N8 132.7(3) . 9_554
O2 Nd1 N8 70.0(3) . 9_554
O6 Nd1 N8 66.1(3) . 9_554
O5 Nd1 N8 72.9(3) . 9_554
N2 Nd1 N8 125.2(3) . 9_554
O3 Nd1 N9 71.3(3) . .
O1 Nd1 N9 137.3(3) . .
O4 Nd1 N9 75.0(3) . .
O2 Nd1 N9 139.1(3) . .
O6 Nd1 N9 69.8(3) . .
O5 Nd1 N9 67.1(3) . .
N2 Nd1 N9 127.1(3) . .
N8 Nd1 N9 107.6(4) 9_554 .
O11 Nd2 O8 136.6(3) . .
O11 Nd2 O7 82.9(3) . .
O8 Nd2 O7 83.3(3) . .
O11 Nd2 O12 74.0(3) . .
O8 Nd2 O12 89.6(3) . .
O7 Nd2 O12 137.6(3) . .
O11 Nd2 O10 134.8(3) . .
O8 Nd2 O10 70.2(3) . .
O7 Nd2 O10 142.2(3) . .
O12 Nd2 O10 70.4(3) . .
O11 Nd2 N6 69.8(3) . .
O8 Nd2 N6 66.8(3) . .
O7 Nd2 N6 70.3(3) . .
O12 Nd2 N6 68.4(3) . .
O10 Nd2 N6 119.2(3) . .
O11 Nd2 O9 70.7(3) . .
O8 Nd2 O9 138.4(3) . .
O7 Nd2 O9 68.1(3) . .
O12 Nd2 O9 131.8(3) . .
O10 Nd2 O9 115.9(3) . .
N6 Nd2 O9 124.9(3) . .
O11 Nd2 N4 71.3(3) . .
O8 Nd2 N4 141.7(3) . .
O7 Nd2 N4 132.7(3) . .
O12 Nd2 N4 72.2(3) . .
O10 Nd2 N4 72.0(3) . .
N6 Nd2 N4 130.4(3) . .
O9 Nd2 N4 66.2(3) . .
O11 Nd2 N11 140.6(3) . 9
O8 Nd2 N11 71.8(3) . 9
O7 Nd2 N11 73.3(3) . 9
O12 Nd2 N11 142.9(3) . 9
O10 Nd2 N11 73.1(3) . 9
N6 Nd2 N11 127.0(4) . 9
O9 Nd2 N11 71.5(3) . 9
N4 Nd2 N11 102.6(3) . 9
C1 Pt1 C4 90.4(6) . .
C1 Pt1 C2 89.9(6) . .
C4 Pt1 C2 178.6(5) . .
C1 Pt1 C3 178.6(5) . .
C4 Pt1 C3 89.5(5) . .
C2 Pt1 C3 90.1(5) . .
C1 Pt1 Pt4 91.1(4) . 2_665
C4 Pt1 Pt4 94.1(3) . 2_665
C2 Pt1 Pt4 87.3(3) . 2_665
C3 Pt1 Pt4 87.5(4) . 2_665
C1 Pt1 Pt3 89.1(4) . 3_565
C4 Pt1 Pt3 90.9(3) . 3_565
C2 Pt1 Pt3 87.7(3) . 3_565
C3 Pt1 Pt3 92.3(4) . 3_565
Pt4 Pt1 Pt3 175.05(3) 2_665 3_565
C7 Pt2 C5 178.6(5) . .
C7 Pt2 C8 91.1(5) . .
C5 Pt2 C8 90.0(5) . .
C7 Pt2 C6 87.5(5) . .
C5 Pt2 C6 91.3(5) . .
C8 Pt2 C6 178.6(5) . .
C7 Pt2 Pt2 92.6(4) . 2_665
C5 Pt2 Pt2 86.6(3) . 2_665
C8 Pt2 Pt2 89.5(3) . 2_665
C6 Pt2 Pt2 90.1(3) . 2_665
C7 Pt2 Pt4 90.3(4) . 3_565
C5 Pt2 Pt4 90.4(3) . 3_565
C8 Pt2 Pt4 96.0(3) . 3_565
C6 Pt2 Pt4 84.6(3) . 3_565
Pt2 Pt2 Pt4 173.81(3) 2_665 3_565
C11 Pt3 C10 90.3(6) . .
C11 Pt3 C12 91.9(6) . .
C10 Pt3 C12 177.8(6) . .
C11 Pt3 C9 178.3(6) . .
C10 Pt3 C9 88.2(6) . .
C12 Pt3 C9 89.6(6) . .
C11 Pt3 Pt3 91.1(4) . 2_665
C10 Pt3 Pt3 90.4(4) . 2_665
C12 Pt3 Pt3 89.4(4) . 2_665
C9 Pt3 Pt3 89.9(4) . 2_665
C13 Pt4 C15 179.4(7) . .
C13 Pt4 C16 91.2(6) . .
C15 Pt4 C16 89.2(6) . .
C13 Pt4 C14 87.7(8) . .
C15 Pt4 C14 91.9(5) . .
C16 Pt4 C14 178.2(6) . .
N1 C1 Pt1 171.3(13) . .
N2 C2 Pt1 179.8(12) . .
N3 C3 Pt1 174.7(15) . .
N4 C4 Pt1 178.6(11) . .
N5 C5 Pt2 173.9(11) . .
N6 C6 Pt2 174.1(12) . .
N7 C7 Pt2 174.8(13) . .
N8 C8 Pt2 177.0(11) . .
N9 C9 Pt3 177.6(13) . .
N10 C10 Pt3 177.0(13) . .
N11 C11 Pt3 177.8(13) . .
N12 C12 Pt3 177.7(14) . .
N13 C13 Pt4 176.5(16) . .
N14 C14 Pt4 174.6(16) . .
N15 C15 Pt4 174.9(13) . .
N16 C16 Pt4 174.6(14) . .
C1 N1 K1 137.4(11) . .
C2 N2 Nd1 178.8(10) . .
C3 N3 K3 128.2(11) . 9_554
C4 N4 Nd2 167.4(10) . .
C5 N5 K2 130.0(9) . .
C6 N6 Nd2 179.2(11) . .
C7 N7 K2 126.4(11) . 11_464
C8 N8 Nd1 170.3(9) . 9_455
C9 N9 Nd1 174.2(12) . .
C11 N11 Nd2 163.9(10) . 9_454
C14 N14 K2 117.1(13) . 11_464
C14 N14 K1 114.1(14) . .
K2 N14 K1 127.2(4) 11_464 .
C16 N16 K2 135.3(11) . 9_454
C16 N16 K3 121.4(11) . 9_454
K2 N16 K3 95.2(4) 9_454 9_454
K3 O18 K2 102.1(3) . .

loop_
_geom_bond_atom_site_label_1
_geom_bond_atom_site_label_2
_geom_bond_distance
_geom_bond_site_symmetry_2
K1 O16 2.776(11) .
K1 O16 2.776(11) 2_665
K1 N1 2.838(11) 2_665
K1 N1 2.838(11) .
K1 N14 3.310(15) .
K1 N14 3.310(15) 2_665
K2 O13 2.741(11) .
K2 N7 2.838(12) 3_565
K2 N5 2.852(13) .
K2 O18 2.877(10) .
K2 N16 2.932(13) 9
K2 N14 3.077(15) 3_565
K3 O18 2.736(11) 2_665
K3 O18 2.736(11) .
K3 N3 2.861(12) 10_665
K3 N3 2.861(12) 9_455
K3 N16 2.981(13) 10_565
K3 N16 2.981(13) 9
Nd1 O3 2.477(7) .
Nd1 O1 2.508(8) .
Nd1 O4 2.512(9) .
Nd1 O2 2.512(7) .
Nd1 O6 2.556(9) .
Nd1 O5 2.569(7) .
Nd1 N2 2.571(8) .
Nd1 N8 2.589(11) 9_554
Nd1 N9 2.598(12) .
Nd2 O11 2.482(8) .
Nd2 O8 2.493(8) .
Nd2 O7 2.504(8) .
Nd2 O12 2.519(8) .
Nd2 O10 2.558(8) .
Nd2 N6 2.579(10) .
Nd2 O9 2.582(8) .
Nd2 N4 2.584(10) .
Nd2 N11 2.624(10) 9
Pt1 C1 1.966(10) .
Pt1 C4 1.975(12) .
Pt1 C2 1.985(12) .
Pt1 C3 1.995(10) .
Pt1 Pt4 3.2797(8) 2_665
Pt1 Pt3 3.2842(8) 3_565
Pt2 C7 1.976(14) .
Pt2 C5 1.977(12) .
Pt2 C8 1.983(12) .
Pt2 C6 2.012(11) .
Pt2 Pt2 3.3268(10) 2_665
Pt2 Pt4 3.5105(9) 3_565
Pt3 C11 1.944(14) .
Pt3 C10 1.998(15) .
Pt3 C12 1.999(15) .
Pt3 C9 2.006(15) .
Pt3 Pt3 3.4174(11) 2_665
Pt4 C13 1.915(18) .
Pt4 C15 1.935(13) .
Pt4 C16 2.019(16) .
Pt4 C14 2.023(17) .
C1 N1 1.164(12) .
C2 N2 1.153(13) .
C3 N3 1.151(11) .
C4 N4 1.158(15) .
C5 N5 1.141(15) .
C6 N6 1.111(12) .
C7 N7 1.173(16) .
C8 N8 1.154(14) .
C9 N9 1.118(16) .
C10 N10 1.116(16) .
C11 N11 1.205(15) .
C12 N12 1.115(16) .
C13 N13 1.18(2) .
C14 N14 1.094(17) .
C15 N15 1.185(16) .
C16 N16 1.155(16) .
N3 K3 2.861(12) 9_554
N7 K2 2.838(12) 11_464
N8 Nd1 2.589(11) 9_455
N11 Nd2 2.624(10) 9_454
N14 K2 3.077(15) 11_464
N16 K2 2.932(13) 9_454
N16 K3 2.981(13) 9_454
